data_2021625
loop_
_publ_author_name
'Mi, Xiuna'
'Sheng, Dafei'
'Wang, Suna'
'Lu, Jing'
'Yang, Lu'
'Zhou, Zhen'

_publ_section_title
;
 Killing two birds with one stone: 2D+2D\\rightarrow 3D parallel stacking
 and 3D self-penetrating structures in one reaction and their
 crystal-to-crystal transformation
;
_journal_coeditor_code FN3301
_journal_issue 6
_journal_name_full 'Acta Crystallographica Section C'
_journal_page_first
;
;
_journal_paper_doi 10.1107/S2053229619005850
_journal_volume 75
_journal_year 2019
_chemical_formula_iupac '[Ni (C16 H10 O7) (C12 H10 N2) (H2 O)], 0.5C3 H7 N O, H2 O'
_chemical_formula_moiety 'C28 H22 N2 Ni1 O8, 0.5C3 H7 N O, H2 O'
_chemical_formula_sum 'C29.5 H27.5 N2.5 Ni O9.5'
_chemical_formula_weight 627.75
_chemical_name_systematic
;Poly[[aqua[\m-1,2-bis(pyridin-4-yl)ethylene-\k^2^<i>N</i>:<i>N</i>']{\m-5-[(2-carboxyphenoxy)methyl]benzene-1,3-dicarboxylato-\k^3^<i>O</i>^1^,<i>O</i>^1'^:<i>O</i>^3^}nickel(II)] dimethylformamide
hemisolvate monohydrate]
;
_space_group_crystal_system triclinic
_space_group_IT_number 2
_space_group_name_Hall '-P 1'
_space_group_name_H-M_alt 'P -1'
_symmetry_space_group_name_Hall '-P 1'
_symmetry_space_group_name_H-M 'P -1'
_atom_sites_solution_hydrogens mixed
_audit_creation_method SHELXL-2014/7
_cell_angle_alpha 90.8210(10)
_cell_angle_beta 91.0890(10)
_cell_angle_gamma 92.278(2)
_cell_formula_units_Z 2
_cell_length_a 10.2700(8)
_cell_length_b 11.9701(9)
_cell_length_c 12.5459(11)
_cell_measurement_reflns_used 1944
_cell_measurement_temperature 298(2)
_cell_measurement_theta_max 22.4445
_cell_measurement_theta_min 2.5635
_cell_volume 1540.6(2)
_computing_cell_refinement
;
SMART (Bruker, 2008)
;
_computing_data_collection
;
SMART (Bruker, 2008)
;
_computing_data_reduction
;
SHELXTL (Bruker, 2008)
;
_computing_molecular_graphics
;
SHELXTL (Bruker, 2008)
;
_computing_publication_material
;
SHELXTL (Bruker, 2008)
;
_computing_structure_refinement
;
SHELXL2014 (Sheldrick, 2015)
;
_computing_structure_solution
;
SHELXS2014 (Sheldrick, 2014)
;
_diffrn_ambient_temperature 298(2)
_diffrn_measured_fraction_theta_full 0.986
_diffrn_measured_fraction_theta_max 0.986
_diffrn_measurement_device_type 'Bruker SMART CCD area detector'
_diffrn_measurement_method 'phi and omega scans'
_diffrn_radiation_type MoK\a
_diffrn_radiation_wavelength 0.71073
_diffrn_reflns_av_R_equivalents 0.0460
_diffrn_reflns_av_unetI/netI 0.0822
_diffrn_reflns_limit_h_max 12
_diffrn_reflns_limit_h_min -11
_diffrn_reflns_limit_k_max 14
_diffrn_reflns_limit_k_min -13
_diffrn_reflns_limit_l_max 14
_diffrn_reflns_limit_l_min -8
_diffrn_reflns_number 7884
_diffrn_reflns_theta_full 25.016
_diffrn_reflns_theta_max 25.016
_diffrn_reflns_theta_min 2.335
_exptl_absorpt_coefficient_mu 0.686
_exptl_absorpt_correction_T_max 0.902
_exptl_absorpt_correction_T_min 0.781
_exptl_absorpt_correction_type multi-scan
_exptl_absorpt_process_details
;
(SADABS; Bruker, 2008)
;
_exptl_crystal_colour green
_exptl_crystal_density_diffrn 1.353
_exptl_crystal_description block
_exptl_crystal_F_000 652
_exptl_crystal_size_max 0.370
_exptl_crystal_size_mid 0.300
_exptl_crystal_size_min 0.150
_refine_diff_density_max 1.189
_refine_diff_density_min -0.468
_refine_ls_extinction_method none
_refine_ls_goodness_of_fit_ref 0.991
_refine_ls_hydrogen_treatment constr
_refine_ls_matrix_type full
_refine_ls_number_parameters 410
_refine_ls_number_reflns 5367
_refine_ls_number_restraints 110
_refine_ls_restrained_S_all 1.005
_refine_ls_R_factor_all 0.1036
_refine_ls_R_factor_gt 0.0792
_refine_ls_shift/su_max 0.000
_refine_ls_shift/su_mean 0.000
_refine_ls_structure_factor_coef Fsqd
_refine_ls_weighting_details 'w=1/[\s^2^(Fo^2^)+(0.1535P)^2^] where P=(Fo^2^+2Fc^2^)/3'
_refine_ls_weighting_scheme calc
_refine_ls_wR_factor_gt 0.2162
_refine_ls_wR_factor_ref 0.2338
_reflns_number_gt 3700
_reflns_number_total 5367
_reflns_threshold_expression 'I > 2\s(I)'
_cod_data_source_file fn3301sup1.cif
_cod_data_source_block 1901754
_cod_original_formula_sum 'C29.5 H27.5 N2.5 Ni1 O9.5'
_cod_database_code 2021625
_shelx_space_group_comment
;
The symmetry employed for this shelxl refinement is uniquely defined
by the following loop, which should always be used as a source of
symmetry information in preference to the above space-group names.
They are only intended as comments.
;
_shelx_estimated_absorpt_t_min 0.785
_shelx_estimated_absorpt_t_max 0.904

loop_
_space_group_symop_operation_xyz
'x, y, z'
'-x, -y, -z'

loop_
_atom_site_type_symbol
_atom_site_label
_atom_site_fract_x
_atom_site_fract_y
_atom_site_fract_z
_atom_site_U_iso_or_equiv
_atom_site_adp_type
_atom_site_calc_flag
_atom_site_occupancy
_atom_site_disorder_assembly
_atom_site_disorder_group
Ni Ni1 0.06023(6) 0.49966(5) 0.75087(5) 0.0334(3) Uani d 1 . .
N N1 0.0598(4) 0.3376(4) 0.8169(4) 0.0431(11) Uani d 1 . .
N N2 0.0506(4) 0.6590(4) 0.6803(3) 0.0374(10) Uani d 1 . .
N N3 0.3896(9) 0.7223(10) 0.0255(9) 0.065(3) Uani d 0.5 . .
O O1 0.2650(3) 0.5160(3) 0.7745(3) 0.0416(9) Uani d 1 . .
O O2 0.1804(3) 0.4398(3) 0.6261(3) 0.0391(9) Uani d 1 . .
O O3 0.8769(3) 0.4651(3) 0.6947(3) 0.0412(9) Uani d 1 . .
O O4 0.7594(4) 0.5610(4) 0.8100(4) 0.0614(12) Uani d 1 . .
O O5 0.6043(4) 0.1717(3) 0.4660(3) 0.0611(12) Uani d 1 . .
O O6 0.7126(5) -0.1189(5) 0.5999(5) 0.101(2) Uani d 1 . .
O O7 0.6920(6) 0.0615(5) 0.6250(4) 0.0916(17) Uani d 1 . .
H H7A 0.6779 0.1172 0.5900 0.137 Uiso calc 1 . .
O O8 -0.0023(3) 0.5605(3) 0.8975(3) 0.0445(9) Uani d 1 . .
H H8C -0.0850 0.5617 0.8966 0.067 Uiso d 1 . .
H H8E 0.0297 0.6263 0.9080 0.067 Uiso d 1 . .
O O9 0.7057(12) 0.7999(9) 0.8072(7) 0.241(6) Uani d 1 . .
H H9E 0.7078 0.8231 0.7436 0.290 Uiso d 1 . .
H H9F 0.7213 0.7307 0.8066 0.290 Uiso d 1 . .
O O10 0.1789(10) 0.6967(10) -0.0150(9) 0.088(3) Uani d 0.5 . .
C C1 0.2789(5) 0.4673(4) 0.6846(4) 0.0328(11) Uani d 1 . .
C C2 0.4136(5) 0.4405(4) 0.6495(4) 0.0354(12) Uani d 1 . .
C C3 0.5231(5) 0.4806(4) 0.7057(4) 0.0365(12) Uani d 1 . .
H H3 0.5142 0.5238 0.7672 0.044 Uiso calc 1 . .
C C4 0.6484(5) 0.4562(5) 0.6698(4) 0.0395(13) Uani d 1 . .
C C5 0.7724(5) 0.4982(5) 0.7311(4) 0.0409(13) Uani d 1 . .
C C6 0.6599(5) 0.3914(5) 0.5791(4) 0.0410(13) Uani d 1 . .
H H6 0.7423 0.3746 0.5557 0.049 Uiso calc 1 . .
C C7 0.4267(5) 0.3768(4) 0.5560(4) 0.0384(12) Uani d 1 . .
H H7 0.3529 0.3522 0.5169 0.046 Uiso calc 1 . .
C C8 0.5496(5) 0.3502(5) 0.5216(4) 0.0399(13) Uani d 1 . .
C C9 0.5660(6) 0.2761(5) 0.4247(5) 0.0485(14) Uani d 1 . .
H H9A 0.4848 0.2669 0.3843 0.058 Uiso calc 1 . .
H H9B 0.6325 0.3076 0.3788 0.058 Uiso calc 1 . .
C C10 0.6238(6) 0.0822(5) 0.3981(6) 0.0551(16) Uani d 1 . .
C C11 0.6046(7) 0.0866(7) 0.2894(6) 0.072(2) Uani d 1 . .
H H11 0.5765 0.1514 0.2578 0.086 Uiso calc 1 . .
C C12 0.6281(9) -0.0076(8) 0.2275(7) 0.095(3) Uani d 1 . .
H H12 0.6139 -0.0057 0.1541 0.114 Uiso calc 1 . .
C C13 0.6720(9) -0.1038(7) 0.2731(9) 0.098(3) Uani d 1 . .
H H13 0.6914 -0.1651 0.2307 0.117 Uiso calc 1 . .
C C14 0.6860(7) -0.1073(6) 0.3791(8) 0.083(2) Uani d 1 . .
H H14 0.7103 -0.1738 0.4097 0.099 Uiso calc 1 . .
C C15 0.6660(6) -0.0153(5) 0.4460(6) 0.0607(18) Uani d 1 . .
C C16 0.6912(7) -0.0278(7) 0.5605(7) 0.072(2) Uani d 1 . .
C C17 0.0457(10) 0.0408(8) 1.0023(10) 0.072(3) Uani d 0.515(12) A 1
H H17 0.1130 0.0426 1.0530 0.086 Uiso calc 0.515(12) A 1
C C18 0.0331(9) 0.1303(6) 0.9201(7) 0.083(2) Uani d 1 . .
C C19 -0.0374(9) 0.1524(6) 0.8286(7) 0.083(2) Uani d 1 . .
H H19 -0.0955 0.0978 0.8002 0.100 Uiso calc 1 . .
C C20 -0.0230(7) 0.2553(5) 0.7780(6) 0.0639(18) Uani d 1 . .
H H20 -0.0714 0.2676 0.7161 0.077 Uiso calc 1 . .
C C21 0.1342(6) 0.3146(5) 0.9013(5) 0.0550(16) Uani d 1 . .
H H21 0.1969 0.3676 0.9257 0.066 Uiso calc 1 . .
C C22 0.1206(9) 0.2135(7) 0.9540(6) 0.081(2) Uani d 1 . .
H H22 0.1725 0.2020 1.0141 0.098 Uiso calc 1 . .
C C23 0.0124(7) 0.9858(7) 0.5486(5) 0.094(3) Uani d 1 . .
H H23 0.0241 1.0436 0.5986 0.113 Uiso calc 1 . .
C C24 0.0242(6) 0.8693(6) 0.5885(7) 0.069(2) Uani d 1 . .
C C25 0.0657(7) 0.8576(6) 0.6891(7) 0.071(2) Uani d 1 . .
H H25 0.0855 0.9213 0.7305 0.085 Uiso calc 1 . .
C C26 0.0797(6) 0.7567(5) 0.7324(5) 0.0537(16) Uani d 1 . .
H H26 0.1113 0.7539 0.8022 0.064 Uiso calc 1 . .
C C27 0.0067(6) 0.6668(5) 0.5816(5) 0.0528(16) Uani d 1 . .
H H27 -0.0160 0.6015 0.5434 0.063 Uiso calc 1 . .
C C28 -0.0072(7) 0.7701(7) 0.5320(6) 0.074(2) Uani d 1 . .
H H28 -0.0373 0.7726 0.4617 0.088 Uiso calc 1 . .
C C29 0.2837(12) 0.6669(14) -0.0078(12) 0.078(3) Uani d 0.5 . .
H H29 0.2948 0.5930 -0.0286 0.094 Uiso calc 0.5 . .
C C30 0.3695(18) 0.8181(14) 0.0925(16) 0.126(5) Uani d 0.5 . .
H H30A 0.3325 0.8388 0.1593 0.188 Uiso d 0.5 . .
H H30B 0.3224 0.8517 0.0352 0.188 Uiso d 0.5 . .
H H30C 0.4592 0.8436 0.0915 0.188 Uiso d 0.5 . .
C C31 0.5098(14) 0.6639(16) 0.0264(16) 0.115(5) Uani d 0.5 . .
H H31A 0.4969 0.5850 0.0132 0.173 Uiso d 0.5 . .
H H31B 0.5578 0.6763 0.0922 0.173 Uiso d 0.5 . .
H H31C 0.5577 0.6969 -0.0310 0.173 Uiso d 0.5 . .
C C17' -0.0188(14) 0.0155(9) 0.9518(6) 0.072(3) Uani d 0.485(12) A 2
H H17' -0.0727 -0.0295 0.9073 0.086 Uiso calc 0.485(12) A 2

loop_
_atom_site_aniso_label
_atom_site_aniso_U_11
_atom_site_aniso_U_22
_atom_site_aniso_U_33
_atom_site_aniso_U_12
_atom_site_aniso_U_13
_atom_site_aniso_U_23
Ni1 0.0222(4) 0.0342(4) 0.0438(5) 0.0003(3) 0.0007(3) 0.0086(3)
N1 0.040(3) 0.040(3) 0.050(3) 0.002(2) 0.013(2) 0.010(2)
N2 0.028(2) 0.040(3) 0.045(3) 0.0000(19) 0.0028(19) 0.014(2)
N3 0.033(4) 0.094(7) 0.066(6) -0.007(5) -0.016(4) -0.018(5)
O1 0.0234(18) 0.053(2) 0.048(2) -0.0005(16) -0.0012(16) 0.0010(18)
O2 0.0241(18) 0.049(2) 0.044(2) -0.0006(16) -0.0011(15) 0.0031(17)
O3 0.0184(17) 0.049(2) 0.056(2) 0.0000(15) 0.0005(16) -0.0009(18)
O4 0.030(2) 0.081(3) 0.073(3) 0.011(2) -0.011(2) -0.026(3)
O5 0.070(3) 0.049(3) 0.065(3) 0.012(2) -0.002(2) -0.006(2)
O6 0.076(4) 0.090(4) 0.139(5) 0.016(3) 0.015(3) 0.046(4)
O7 0.105(5) 0.090(4) 0.080(4) 0.011(3) -0.007(3) 0.012(3)
O8 0.0328(19) 0.051(2) 0.050(2) 0.0002(17) 0.0041(17) 0.0007(18)
O9 0.379(17) 0.246(12) 0.110(7) 0.168(11) -0.036(8) 0.009(7)
O10 0.061(5) 0.108(7) 0.091(6) -0.012(5) -0.001(5) -0.036(5)
C1 0.025(3) 0.034(3) 0.039(3) -0.003(2) 0.000(2) 0.008(2)
C2 0.021(2) 0.040(3) 0.045(3) 0.000(2) 0.001(2) 0.005(2)
C3 0.029(3) 0.042(3) 0.039(3) 0.003(2) 0.005(2) -0.002(2)
C4 0.018(2) 0.046(3) 0.054(3) 0.002(2) -0.003(2) 0.002(3)
C5 0.035(3) 0.040(3) 0.046(3) -0.006(2) -0.002(2) 0.003(3)
C6 0.025(3) 0.049(3) 0.049(3) 0.005(2) 0.002(2) 0.002(3)
C7 0.028(3) 0.042(3) 0.045(3) -0.004(2) -0.001(2) 0.004(2)
C8 0.033(3) 0.040(3) 0.047(3) -0.001(2) 0.002(2) 0.000(2)
C9 0.039(3) 0.054(4) 0.052(4) 0.003(3) 0.004(3) -0.004(3)
C10 0.040(3) 0.052(4) 0.073(5) -0.006(3) 0.000(3) -0.010(3)
C11 0.061(4) 0.076(5) 0.078(5) -0.003(4) 0.002(4) -0.023(4)
C12 0.090(6) 0.111(8) 0.083(6) -0.002(6) 0.012(5) -0.030(6)
C13 0.104(7) 0.066(6) 0.123(8) 0.012(5) 0.006(6) -0.038(6)
C14 0.061(5) 0.054(5) 0.133(8) -0.003(4) 0.008(5) -0.004(5)
C15 0.039(3) 0.046(4) 0.097(6) -0.002(3) 0.008(3) -0.003(4)
C16 0.044(4) 0.063(5) 0.109(7) 0.001(3) 0.010(4) 0.019(5)
C17 0.092(6) 0.048(5) 0.077(6) 0.014(4) 0.022(5) 0.025(4)
C18 0.109(5) 0.049(4) 0.094(5) 0.018(3) 0.053(4) 0.029(3)
C19 0.101(5) 0.046(4) 0.104(5) 0.004(3) 0.041(4) 0.015(3)
C20 0.070(4) 0.043(4) 0.079(5) -0.007(3) 0.018(4) 0.008(3)
C21 0.062(4) 0.055(4) 0.050(4) 0.021(3) 0.009(3) 0.022(3)
C22 0.104(5) 0.068(4) 0.077(4) 0.037(4) 0.027(4) 0.031(3)
C23 0.057(5) 0.086(6) 0.140(9) 0.006(4) 0.016(5) 0.057(6)
C24 0.045(4) 0.045(4) 0.118(7) 0.003(3) 0.016(4) 0.034(4)
C25 0.068(5) 0.040(4) 0.106(6) 0.002(3) -0.001(4) 0.019(4)
C26 0.052(4) 0.042(4) 0.066(4) -0.009(3) -0.004(3) 0.013(3)
C27 0.054(4) 0.053(4) 0.052(4) 0.009(3) -0.003(3) 0.015(3)
C28 0.057(4) 0.096(6) 0.071(5) 0.024(4) 0.013(4) 0.041(4)
C29 0.046(6) 0.102(8) 0.086(7) -0.007(6) -0.004(6) -0.022(6)
C30 0.068(8) 0.157(10) 0.149(10) -0.014(8) 0.000(8) -0.041(9)
C31 0.076(8) 0.151(10) 0.117(9) -0.007(8) 0.006(8) -0.015(9)
C17' 0.092(6) 0.048(5) 0.077(6) 0.014(4) 0.022(5) 0.025(4)

loop_
_atom_type_symbol
_atom_type_description
_atom_type_scat_dispersion_real
_atom_type_scat_dispersion_imag
_atom_type_scat_source
C C 0.0033 0.0016 'International Tables Vol C Tables 4.2.6.8 and 6.1.1.4'
H H 0.0000 0.0000 'International Tables Vol C Tables 4.2.6.8 and 6.1.1.4'
N N 0.0061 0.0033 'International Tables Vol C Tables 4.2.6.8 and 6.1.1.4'
O O 0.0106 0.0060 'International Tables Vol C Tables 4.2.6.8 and 6.1.1.4'
Ni Ni 0.3393 1.1124 'International Tables Vol C Tables 4.2.6.8 and 6.1.1.4'

loop_
_geom_angle_atom_site_label_1
_geom_angle_atom_site_label_2
_geom_angle_atom_site_label_3
_geom_angle_site_symmetry_1
_geom_angle_site_symmetry_3
_geom_angle
O3 Ni1 O8 1_455 . 93.65(14)
O3 Ni1 N2 1_455 . 88.08(15)
O8 Ni1 N2 . . 92.26(16)
O3 Ni1 O1 1_455 . 165.91(15)
O8 Ni1 O1 . . 100.35(14)
N2 Ni1 O1 . . 92.89(15)
O3 Ni1 N1 1_455 . 88.72(16)
O8 Ni1 N1 . . 88.46(16)
N2 Ni1 N1 . . 176.76(17)
O1 Ni1 N1 . . 90.10(16)
O3 Ni1 O2 1_455 . 103.49(14)
O8 Ni1 O2 . . 162.49(13)
N2 Ni1 O2 . . 91.84(15)
O1 Ni1 O2 . . 62.44(14)
N1 Ni1 O2 . . 88.40(16)
C21 N1 C20 . . 117.7(5)
C21 N1 Ni1 . . 121.8(4)
C20 N1 Ni1 . . 120.4(4)
C27 N2 C26 . . 116.1(5)
C27 N2 Ni1 . . 119.6(4)
C26 N2 Ni1 . . 124.2(4)
C29 N3 C30 . . 115.6(13)
C29 N3 C31 . . 117.6(14)
C30 N3 C31 . . 122.8(13)
C1 O1 Ni1 . . 88.9(3)
C1 O2 Ni1 . . 88.0(3)
C5 O3 Ni1 . 1_655 128.0(4)
C10 O5 C9 . . 120.5(5)
C16 O7 H7A . . 109.5
Ni1 O8 H8C . . 109.3
Ni1 O8 H8E . . 109.1
H8C O8 H8E . . 109.5
H9E O9 H9F . . 108.4
O2 C1 O1 . . 120.6(5)
O2 C1 C2 . . 120.2(5)
O1 C1 C2 . . 119.2(4)
C3 C2 C7 . . 120.1(5)
C3 C2 C1 . . 121.1(5)
C7 C2 C1 . . 118.7(4)
C2 C3 C4 . . 120.0(5)
C2 C3 H3 . . 120.0
C4 C3 H3 . . 120.0
C6 C4 C3 . . 119.2(5)
C6 C4 C5 . . 119.3(5)
C3 C4 C5 . . 121.5(5)
O4 C5 O3 . . 126.9(5)
O4 C5 C4 . . 117.9(5)
O3 C5 C4 . . 115.2(5)
C4 C6 C8 . . 121.2(5)
C4 C6 H6 . . 119.4
C8 C6 H6 . . 119.4
C8 C7 C2 . . 120.1(5)
C8 C7 H7 . . 119.9
C2 C7 H7 . . 119.9
C7 C8 C6 . . 119.2(5)
C7 C8 C9 . . 121.2(5)
C6 C8 C9 . . 119.6(5)
O5 C9 C8 . . 105.1(5)
O5 C9 H9A . . 110.7
C8 C9 H9A . . 110.7
O5 C9 H9B . . 110.7
C8 C9 H9B . . 110.7
H9A C9 H9B . . 108.8
C11 C10 O5 . . 123.1(6)
C11 C10 C15 . . 120.8(7)
O5 C10 C15 . . 116.1(6)
C10 C11 C12 . . 118.9(8)
C10 C11 H11 . . 120.6
C12 C11 H11 . . 120.6
C13 C12 C11 . . 121.2(9)
C13 C12 H12 . . 119.4
C11 C12 H12 . . 119.4
C14 C13 C12 . . 118.8(8)
C14 C13 H13 . . 120.6
C12 C13 H13 . . 120.6
C13 C14 C15 . . 123.0(8)
C13 C14 H14 . . 118.5
C15 C14 H14 . . 118.5
C14 C15 C10 . . 117.3(7)
C14 C15 C16 . . 117.9(7)
C10 C15 C16 . . 124.9(7)
O6 C16 O7 . . 118.2(8)
O6 C16 C15 . . 122.0(8)
O7 C16 C15 . . 119.8(6)
C17 C17 C18 2_557 . 115.6(11)
C17 C17 H17 2_557 . 122.2
C18 C17 H17 . . 122.2
C22 C18 C19 . . 115.5(6)
C22 C18 C17 . . 104.1(7)
C19 C18 C17 . . 140.3(8)
C22 C18 C17' . . 140.6(8)
C19 C18 C17' . . 103.8(7)
C18 C19 C20 . . 121.2(8)
C18 C19 H19 . . 119.4
C20 C19 H19 . . 119.4
N1 C20 C19 . . 121.5(7)
N1 C20 H20 . . 119.3
C19 C20 H20 . . 119.3
N1 C21 C22 . . 121.8(7)
N1 C21 H21 . . 119.1
C22 C21 H21 . . 119.1
C18 C22 C21 . . 122.1(8)
C18 C22 H22 . . 119.0
C21 C22 H22 . . 119.0
C23 C23 C24 2_576 . 126.5(11)
C23 C23 H23 2_576 . 116.7
C24 C23 H23 . . 116.7
C25 C24 C28 . . 115.9(6)
C25 C24 C23 . . 117.5(7)
C28 C24 C23 . . 126.6(7)
C24 C25 C26 . . 122.0(7)
C24 C25 H25 . . 119.0
C26 C25 H25 . . 119.0
C25 C26 N2 . . 123.8(6)
C25 C26 H26 . . 118.1
N2 C26 H26 . . 118.1
N2 C27 C28 . . 122.3(7)
N2 C27 H27 . . 118.8
C28 C27 H27 . . 118.8
C24 C28 C27 . . 119.8(7)
C24 C28 H28 . . 120.1
C27 C28 H28 . . 120.1
O10 C29 N3 . . 129.1(16)
O10 C29 H29 . . 115.4
N3 C29 H29 . . 115.4
N3 C30 H30A . . 141.5
N3 C30 H30B . . 89.8
H30A C30 H30B . . 109.5
N3 C30 H30C . . 93.8
H30A C30 H30C . . 109.5
H30B C30 H30C . . 109.5
N3 C31 H31A . . 113.0
N3 C31 H31B . . 111.6
H31A C31 H31B . . 109.5
N3 C31 H31C . . 103.7
H31A C31 H31C . . 109.5
H31B C31 H31C . . 109.5
C17' C17' C18 2_557 . 114.6(11)
C17' C17' H17' 2_557 . 122.7
C18 C17' H17' . . 122.7

loop_
_geom_bond_atom_site_label_1
_geom_bond_atom_site_label_2
_geom_bond_site_symmetry_2
_geom_bond_distance
Ni1 O3 1_455 2.023(3)
Ni1 O8 . 2.091(4)
Ni1 N2 . 2.119(4)
Ni1 O1 . 2.119(3)
Ni1 N1 . 2.120(4)
Ni1 O2 . 2.144(4)
N1 C21 . 1.333(7)
N1 C20 . 1.355(8)
N2 C27 . 1.316(7)
N2 C26 . 1.352(7)
N3 C29 . 1.310(9)
N3 C30 . 1.436(9)
N3 C31 . 1.442(9)
O1 C1 . 1.276(6)
O2 C1 . 1.269(6)
O3 C5 . 1.251(7)
O3 Ni1 1_655 2.023(3)
O4 C5 . 1.248(7)
O5 C10 . 1.382(8)
O5 C9 . 1.426(7)
O6 C16 . 1.230(8)
O7 C16 . 1.330(10)
O7 H7A . 0.8200
O8 H8C . 0.8500
O8 H8E . 0.8498
O9 H9E . 0.8500
O9 H9F . 0.8501
O10 C29 . 1.149(16)
C1 C2 . 1.506(7)
C2 C3 . 1.382(7)
C2 C7 . 1.401(8)
C3 C4 . 1.412(7)
C3 H3 . 0.9300
C4 C6 . 1.378(8)
C4 C5 . 1.537(7)
C6 C8 . 1.400(7)
C6 H6 . 0.9300
C7 C8 . 1.389(7)
C7 H7 . 0.9300
C8 C9 . 1.511(8)
C9 H9A . 0.9700
C9 H9B . 0.9700
C10 C11 . 1.377(9)
C10 C15 . 1.401(9)
C11 C12 . 1.391(11)
C11 H11 . 0.9300
C12 C13 . 1.381(12)
C12 H12 . 0.9300
C13 C14 . 1.336(12)
C13 H13 . 0.9300
C14 C15 . 1.399(11)
C14 H14 . 0.9300
C15 C16 . 1.466(11)
C17 C17 2_557 1.328(10)
C17 C18 . 1.505(9)
C17 H17 . 0.9300
C18 C22 . 1.373(12)
C18 C19 . 1.379(12)
C18 C17' . 1.515(9)
C19 C20 . 1.398(9)
C19 H19 . 0.9300
C20 H20 . 0.9300
C21 C22 . 1.390(9)
C21 H21 . 0.9300
C22 H22 . 0.9300
C23 C23 2_576 1.293(9)
C23 C24 . 1.498(10)
C23 H23 . 0.9300
C24 C25 . 1.336(10)
C24 C28 . 1.397(11)
C25 C26 . 1.343(8)
C25 H25 . 0.9300
C26 H26 . 0.9300
C27 C28 . 1.404(9)
C27 H27 . 0.9300
C28 H28 . 0.9300
C29 H29 . 0.9300
C30 H30A . 0.9601
C30 H30B . 0.9600
C30 H30C . 0.9599
C31 H31A . 0.9600
C31 H31B . 0.9601
C31 H31C . 0.9600
C17' C17' 2_557 1.325(10)
C17' H17' . 0.9300

_cod_database_fobs_code 2021625
